data_4026880
loop_
_publ_author_name
'Igor I. Gerus'
'Roman X. Mironetz'
'Ivan S. Kondratov'
'Andrei V. Bezdudny'
'Yurii V. Dmytriv'
'Oleg V. Shishkin'
'Viktoriia S. Starova'
'Olga A. Zaporozhets'
'Andrey A. Tolmachev'
'Pavel K. Mykhailiuk'

_publ_section_title
;
 "Reported, but Still Unknown." A Closer Look into 3,4-Bis- and
 3,4,5-Tris(trifluoromethyl)pyrazoles
;
_journal_name_full 'Journal of Organic Chemistry'
_journal_page_first 47
_journal_page_last 56
_journal_paper_doi 10.1021/jo202305c
_journal_volume 77
_journal_year 2012
_chemical_formula_sum 'C5 H2 F6 N2'
_chemical_formula_weight 204.09
_chemical_name_systematic
; 
 ? 
;
_space_group_IT_number 14
_symmetry_cell_setting monoclinic
_symmetry_space_group_name_Hall '-P 2yn'
_symmetry_space_group_name_H-M 'P 1 21/n 1'
_atom_sites_solution_hydrogens geom
_atom_sites_solution_primary direct
_atom_sites_solution_secondary difmap
_audit_creation_method SHELXL-97
_cell_angle_alpha 90.00
_cell_angle_beta 111.568(3)
_cell_angle_gamma 90.00
_cell_formula_units_Z 24
_cell_length_a 16.4630(5)
_cell_length_b 12.5288(3)
_cell_length_c 21.5826(6)
_cell_measurement_temperature 100(2)
_cell_volume 4140.0(2)
_computing_structure_refinement 'SHELXL-97 (Sheldrick, 1997)'
_computing_structure_solution 'SHELXS-97 (Sheldrick, 1990)'
_diffrn_ambient_temperature 100(2)
_diffrn_measured_fraction_theta_full 0.989
_diffrn_measured_fraction_theta_max 0.989
_diffrn_radiation_monochromator graphite
_diffrn_radiation_source 'fine-focus sealed tube'
_diffrn_radiation_type MoK\a
_diffrn_radiation_wavelength 0.71073
_diffrn_reflns_av_R_equivalents 0.0499
_diffrn_reflns_av_sigmaI/netI 0.0576
_diffrn_reflns_limit_h_max 23
_diffrn_reflns_limit_h_min -22
_diffrn_reflns_limit_k_max 16
_diffrn_reflns_limit_k_min -17
_diffrn_reflns_limit_l_max 30
_diffrn_reflns_limit_l_min -29
_diffrn_reflns_number 37673
_diffrn_reflns_theta_full 30.00
_diffrn_reflns_theta_max 30.00
_diffrn_reflns_theta_min 2.96
_exptl_absorpt_coefficient_mu 0.236
_exptl_absorpt_correction_T_max 0.9768
_exptl_absorpt_correction_T_min 0.9543
_exptl_crystal_density_diffrn 1.965
_exptl_crystal_F_000 2400
_exptl_crystal_size_max 0.20
_exptl_crystal_size_mid 0.10
_exptl_crystal_size_min 0.10
_refine_diff_density_max 0.528
_refine_diff_density_min -0.427
_refine_diff_density_rms 0.064
_refine_ls_extinction_method none
_refine_ls_goodness_of_fit_ref 0.984
_refine_ls_hydrogen_treatment mixed
_refine_ls_matrix_type full
_refine_ls_number_parameters 751
_refine_ls_number_reflns 11951
_refine_ls_number_restraints 0
_refine_ls_restrained_S_all 0.984
_refine_ls_R_factor_all 0.1040
_refine_ls_R_factor_gt 0.0497
_refine_ls_shift/su_max 0.000
_refine_ls_shift/su_mean 0.000
_refine_ls_structure_factor_coef Fsqd
_refine_ls_weighting_details 'calc w=1/[\s^2^(Fo^2^)+(0.0523P)^2^+0.0000P] where P=(Fo^2^+2Fc^2^)/3'
_refine_ls_weighting_scheme calc
_refine_ls_wR_factor_gt 0.1039
_refine_ls_wR_factor_ref 0.1201
_reflns_number_gt 6968
_reflns_number_total 11951
_reflns_threshold_expression >2sigma(I)
_cod_data_source_file jo202305c_si_002.cif
_cod_data_source_block tolm105
_cod_database_code 4026880

loop_
_symmetry_equiv_pos_as_xyz
'x, y, z'
'-x+1/2, y+1/2, -z+1/2'
'-x, -y, -z'
'x-1/2, -y-1/2, z-1/2'

loop_
_atom_site_label
_atom_site_type_symbol
_atom_site_fract_x
_atom_site_fract_y
_atom_site_fract_z
_atom_site_U_iso_or_equiv
_atom_site_adp_type
_atom_site_occupancy
_atom_site_symmetry_multiplicity
_atom_site_calc_flag
F1A F 0.18042(9) 0.29779(9) 0.03449(6) 0.0445(3) Uani 1 1 d
F2A F 0.08050(8) 0.22719(9) 0.06230(6) 0.0354(3) Uani 1 1 d
F3A F 0.21284(7) 0.17520(10) 0.10962(5) 0.0349(3) Uani 1 1 d
F4A F 0.08536(8) -0.00648(11) 0.09190(6) 0.0428(3) Uani 1 1 d
F5A F 0.20578(8) -0.07725(11) 0.10033(7) 0.0471(4) Uani 1 1 d
F6A F 0.08503(10) -0.14473(10) 0.03496(7) 0.0568(4) Uani 1 1 d
N1A N 0.13621(10) 0.15484(12) -0.06124(8) 0.0213(3) Uani 1 1 d
N2A N 0.12221(10) 0.06487(12) -0.09747(8) 0.0235(3) Uani 1 1 d
H2NA H 0.1213(13) 0.0688(18) -0.1396(12) 0.038(7) Uiso 1 1 d
C1A C 0.13990(11) 0.12382(14) -0.00158(9) 0.0203(4) Uani 1 1 d
C2A C 0.12849(11) 0.01295(15) 0.00074(9) 0.0218(4) Uani 1 1 d
C3A C 0.11721(13) -0.02114(16) -0.06239(10) 0.0250(4) Uani 1 1 d
H3A H 0.1067(12) -0.0896(17) -0.0809(10) 0.030(6) Uiso 1 1 d
C4A C 0.15301(13) 0.20560(15) 0.05126(10) 0.0259(4) Uani 1 1 d
C5A C 0.12703(13) -0.05392(16) 0.05667(10) 0.0272(4) Uani 1 1 d
F1B F 0.41409(9) 0.23526(10) 0.21701(6) 0.0449(3) Uani 1 1 d
F2B F 0.32064(8) 0.26371(10) 0.26222(7) 0.0467(4) Uani 1 1 d
F3B F 0.45676(8) 0.26855(9) 0.32147(6) 0.0412(3) Uani 1 1 d
F4B F 0.47788(7) 0.14251(9) 0.44019(6) 0.0339(3) Uani 1 1 d
F5B F 0.33970(8) 0.16207(11) 0.40120(6) 0.0421(3) Uani 1 1 d
F6B F 0.39622(10) 0.01482(10) 0.44800(6) 0.0517(4) Uani 1 1 d
N1B N 0.38812(10) 0.03168(12) 0.23624(8) 0.0222(3) Uani 1 1 d
N2B N 0.38521(10) -0.06471(13) 0.26268(8) 0.0230(3) Uani 1 1 d
H2NB H 0.3806(15) -0.125(2) 0.2367(13) 0.052(8) Uiso 1 1 d
C1B C 0.39532(11) 0.10052(14) 0.28496(9) 0.0198(4) Uani 1 1 d
C2B C 0.39776(11) 0.04748(14) 0.34299(9) 0.0209(4) Uani 1 1 d
C3B C 0.39094(12) -0.05876(16) 0.32587(10) 0.0226(4) Uani 1 1 d
H3B H 0.3916(12) -0.1210(16) 0.3514(10) 0.028(6) Uiso 1 1 d
C4B C 0.39617(13) 0.21681(15) 0.27160(10) 0.0268(4) Uani 1 1 d
C5B C 0.40313(12) 0.09188(15) 0.40754(10) 0.0262(4) Uani 1 1 d
F1C F 0.41914(8) -0.05161(10) 0.80232(6) 0.0383(3) Uani 1 1 d
F2C F 0.45488(7) 0.10205(10) 0.77572(6) 0.0370(3) Uani 1 1 d
F3C F 0.32175(7) 0.06877(10) 0.76052(6) 0.0341(3) Uani 1 1 d
F4C F 0.30699(8) 0.20461(9) 0.64246(7) 0.0378(3) Uani 1 1 d
F5C F 0.43661(8) 0.20729(9) 0.64261(8) 0.0454(4) Uani 1 1 d
F6C F 0.32764(9) 0.17780(10) 0.55161(7) 0.0475(4) Uani 1 1 d
N1C N 0.37825(10) -0.12035(12) 0.67874(8) 0.0218(3) Uani 1 1 d
N2C N 0.36308(10) -0.13092(13) 0.61350(8) 0.0222(3) Uani 1 1 d
H2NC H 0.3611(14) -0.1980(18) 0.5941(12) 0.041(7) Uiso 1 1 d
C1C C 0.38026(11) -0.01523(14) 0.68909(9) 0.0205(4) Uani 1 1 d
C2C C 0.36648(11) 0.04057(14) 0.62955(9) 0.0210(4) Uani 1 1 d
C3C C 0.35595(12) -0.03731(15) 0.58264(10) 0.0226(4) Uani 1 1 d
H3C H 0.3449(11) -0.0340(14) 0.5362(10) 0.018(5) Uiso 1 1 d
C4C C 0.39386(12) 0.02611(15) 0.75674(10) 0.0245(4) Uani 1 1 d
C5C C 0.35987(13) 0.15687(15) 0.61702(10) 0.0276(4) Uani 1 1 d
F1D F 0.90431(9) -0.17892(10) 0.80124(6) 0.0453(3) Uani 1 1 d
F2D F 0.80304(7) -0.06618(10) 0.75483(6) 0.0348(3) Uani 1 1 d
F3D F 0.93505(8) -0.02412(11) 0.77335(6) 0.0436(3) Uani 1 1 d
F4D F 0.79354(7) 0.06967(9) 0.63945(6) 0.0327(3) Uani 1 1 d
F5D F 0.92495(7) 0.07903(9) 0.64389(6) 0.0351(3) Uani 1 1 d
F6D F 0.82190(8) 0.04542(9) 0.55087(6) 0.0381(3) Uani 1 1 d
N1D N 0.87388(10) -0.25151(12) 0.67921(8) 0.0231(3) Uani 1 1 d
N2D N 0.86542(10) -0.26245(13) 0.61528(8) 0.0240(4) Uani 1 1 d
H2ND H 0.8630(15) -0.3279(19) 0.5956(12) 0.047(7) Uiso 1 1 d
C1D C 0.87053(11) -0.14708(14) 0.68813(9) 0.0204(4) Uani 1 1 d
C2D C 0.85966(11) -0.09117(14) 0.62922(9) 0.0198(4) Uani 1 1 d
C3D C 0.85678(12) -0.16865(16) 0.58376(10) 0.0248(4) Uani 1 1 d
H3D H 0.8528(13) -0.1662(17) 0.5383(12) 0.037(6) Uiso 1 1 d
C4D C 0.87827(12) -0.10432(15) 0.75433(9) 0.0238(4) Uani 1 1 d
C5D C 0.85046(12) 0.02467(15) 0.61628(10) 0.0234(4) Uani 1 1 d
F1E F 0.88822(8) 0.10556(9) 0.20673(6) 0.0410(3) Uani 1 1 d
F2E F 0.79234(7) 0.12691(9) 0.25072(6) 0.0367(3) Uani 1 1 d
F3E F 0.92776(8) 0.14234(9) 0.31082(6) 0.0384(3) Uani 1 1 d
F4E F 0.96445(7) 0.01140(10) 0.43099(6) 0.0357(3) Uani 1 1 d
F5E F 0.82677(8) 0.03885(10) 0.39333(6) 0.0420(3) Uani 1 1 d
F6E F 0.87861(10) -0.11045(11) 0.44061(6) 0.0541(4) Uani 1 1 d
N1E N 0.87430(10) -0.09919(12) 0.22942(8) 0.0220(3) Uani 1 1 d
N2E N 0.87694(11) -0.19536(14) 0.25792(8) 0.0238(4) Uani 1 1 d
H2NE H 0.8775(15) -0.250(2) 0.2376(12) 0.047(8) Uiso 1 1 d
C1E C 0.87606(11) -0.02963(15) 0.27656(9) 0.0202(4) Uani 1 1 d
C2E C 0.88035(11) -0.08236(15) 0.33505(9) 0.0208(4) Uani 1 1 d
C3E C 0.88068(12) -0.18879(16) 0.32044(10) 0.0239(4) Uani 1 1 d
H3E H 0.8825(11) -0.2512(15) 0.3457(10) 0.021(5) Uiso 1 1 d
C4E C 0.87120(12) 0.08614(15) 0.26155(10) 0.0243(4) Uani 1 1 d
C5E C 0.88746(13) -0.03539(16) 0.39947(10) 0.0283(4) Uani 1 1 d
F1F F 0.68275(10) 0.15894(10) 0.03618(7) 0.0505(4) Uani 1 1 d
F2F F 0.57663(7) 0.09400(11) 0.05863(6) 0.0416(3) Uani 1 1 d
F3F F 0.70494(8) 0.03316(11) 0.10729(6) 0.0401(3) Uani 1 1 d
F4F F 0.56862(9) -0.14566(11) 0.08077(7) 0.0485(4) Uani 1 1 d
F5F F 0.69294(8) -0.21282(12) 0.09574(7) 0.0516(4) Uani 1 1 d
F6F F 0.57666(10) -0.28234(11) 0.02478(7) 0.0588(4) Uani 1 1 d
N1F N 0.63267(10) 0.02206(12) -0.06412(8) 0.0211(3) Uani 1 1 d
N2F N 0.61844(10) -0.06670(12) -0.10167(8) 0.0228(3) Uani 1 1 d
H2NF H 0.6195(13) -0.0610(18) -0.1442(12) 0.041(7) Uiso 1 1 d
C1F C 0.63492(11) -0.01095(15) -0.00547(9) 0.0207(4) Uani 1 1 d
C2F C 0.62178(12) -0.12137(15) -0.00469(10) 0.0237(4) Uani 1 1 d
C3F C 0.61154(12) -0.15343(16) -0.06821(10) 0.0254(4) Uani 1 1 d
H3F H 0.6005(13) -0.2223(18) -0.0905(11) 0.039(6) Uiso 1 1 d
C4F C 0.64917(12) 0.06844(16) 0.04899(10) 0.0263(4) Uani 1 1 d
C5F C 0.61624(14) -0.18995(17) 0.04919(11) 0.0330(5) Uani 1 1 d

loop_
_atom_site_aniso_label
_atom_site_aniso_U_11
_atom_site_aniso_U_22
_atom_site_aniso_U_33
_atom_site_aniso_U_23
_atom_site_aniso_U_13
_atom_site_aniso_U_12
F1A 0.0813(10) 0.0259(7) 0.0277(7) -0.0061(5) 0.0218(6) -0.0204(6)
F2A 0.0428(7) 0.0385(7) 0.0262(7) -0.0058(5) 0.0142(5) 0.0096(5)
F3A 0.0395(6) 0.0432(7) 0.0163(6) -0.0025(5) 0.0035(5) 0.0027(5)
F4A 0.0519(8) 0.0509(8) 0.0381(8) 0.0171(6) 0.0311(6) 0.0113(6)
F5A 0.0368(7) 0.0656(9) 0.0403(8) 0.0320(7) 0.0159(6) 0.0144(6)
F6A 0.0933(11) 0.0307(8) 0.0435(9) 0.0056(6) 0.0217(8) -0.0225(7)
N1A 0.0284(8) 0.0187(8) 0.0173(8) -0.0009(6) 0.0090(6) -0.0013(6)
N2A 0.0342(9) 0.0207(9) 0.0175(9) -0.0019(7) 0.0117(7) 0.0014(7)
C1A 0.0224(9) 0.0210(10) 0.0178(9) 0.0015(7) 0.0079(7) -0.0008(7)
C2A 0.0238(9) 0.0214(10) 0.0206(10) 0.0021(7) 0.0087(7) 0.0011(7)
C3A 0.0341(10) 0.0172(10) 0.0238(11) -0.0003(8) 0.0107(8) 0.0013(8)
C4A 0.0345(10) 0.0248(11) 0.0178(10) 0.0012(8) 0.0091(8) -0.0020(8)
C5A 0.0367(11) 0.0214(10) 0.0239(11) 0.0032(8) 0.0117(8) -0.0020(8)
F1B 0.0793(9) 0.0276(7) 0.0368(8) 0.0067(6) 0.0317(7) -0.0039(6)
F2B 0.0457(8) 0.0262(7) 0.0684(10) 0.0084(7) 0.0212(7) 0.0113(6)
F3B 0.0548(8) 0.0223(6) 0.0357(8) -0.0032(5) 0.0040(6) -0.0099(5)
F4B 0.0313(6) 0.0428(7) 0.0255(7) -0.0140(5) 0.0080(5) -0.0057(5)
F5B 0.0358(7) 0.0526(8) 0.0400(8) -0.0219(6) 0.0164(6) 0.0054(6)
F6B 0.1006(11) 0.0392(8) 0.0273(7) -0.0038(6) 0.0378(7) -0.0180(7)
N1B 0.0290(8) 0.0191(8) 0.0203(8) 0.0007(6) 0.0111(6) -0.0003(6)
N2B 0.0300(8) 0.0198(9) 0.0214(9) -0.0024(7) 0.0121(7) -0.0030(7)
C1B 0.0227(9) 0.0192(9) 0.0193(10) -0.0001(7) 0.0097(7) -0.0003(7)
C2B 0.0243(9) 0.0206(10) 0.0189(10) -0.0015(7) 0.0093(7) -0.0010(7)
C3B 0.0276(10) 0.0217(10) 0.0205(10) 0.0016(8) 0.0112(7) -0.0012(8)
C4B 0.0341(11) 0.0224(10) 0.0246(11) 0.0002(8) 0.0117(8) 0.0004(8)
C5B 0.0347(10) 0.0228(10) 0.0248(11) -0.0046(8) 0.0154(8) -0.0047(8)
F1C 0.0570(8) 0.0369(7) 0.0188(6) 0.0018(5) 0.0114(5) 0.0060(6)
F2C 0.0367(6) 0.0417(7) 0.0369(7) -0.0206(6) 0.0184(5) -0.0156(6)
F3C 0.0305(6) 0.0457(7) 0.0302(7) -0.0108(6) 0.0157(5) 0.0046(5)
F4C 0.0437(7) 0.0235(6) 0.0509(8) -0.0027(6) 0.0229(6) 0.0055(5)
F5C 0.0381(7) 0.0216(6) 0.0762(10) 0.0009(6) 0.0207(7) -0.0066(5)
F6C 0.0815(10) 0.0268(7) 0.0342(8) 0.0096(6) 0.0211(7) 0.0068(6)
N1C 0.0276(8) 0.0206(8) 0.0181(8) 0.0001(6) 0.0095(6) 0.0003(6)
N2C 0.0322(9) 0.0178(8) 0.0182(8) -0.0007(7) 0.0111(7) -0.0009(7)
C1C 0.0216(9) 0.0191(9) 0.0218(10) -0.0013(7) 0.0092(7) -0.0004(7)
C2C 0.0264(9) 0.0177(9) 0.0211(10) -0.0001(7) 0.0112(7) 0.0005(7)
C3C 0.0288(10) 0.0219(10) 0.0190(10) 0.0025(8) 0.0111(8) 0.0010(8)
C4C 0.0263(9) 0.0259(10) 0.0216(10) -0.0034(8) 0.0091(7) -0.0032(8)
C5C 0.0358(11) 0.0220(10) 0.0261(11) 0.0017(8) 0.0125(8) -0.0001(8)
F1D 0.0759(9) 0.0417(8) 0.0197(7) 0.0099(6) 0.0193(6) 0.0257(7)
F2D 0.0327(6) 0.0470(8) 0.0282(7) -0.0046(6) 0.0151(5) 0.0098(5)
F3D 0.0453(7) 0.0555(9) 0.0336(8) -0.0221(6) 0.0189(6) -0.0207(6)
F4D 0.0367(6) 0.0256(6) 0.0419(8) 0.0055(5) 0.0216(5) 0.0098(5)
F5D 0.0342(6) 0.0213(6) 0.0494(8) -0.0041(5) 0.0151(6) -0.0053(5)
F6D 0.0622(8) 0.0269(7) 0.0252(7) 0.0089(5) 0.0161(6) 0.0050(6)
N1D 0.0311(8) 0.0228(9) 0.0175(8) 0.0020(7) 0.0113(6) 0.0012(7)
N2D 0.0365(9) 0.0190(9) 0.0193(9) -0.0009(7) 0.0136(7) 0.0004(7)
C1D 0.0225(9) 0.0195(10) 0.0194(9) 0.0003(7) 0.0080(7) 0.0006(7)
C2D 0.0207(8) 0.0193(9) 0.0190(10) 0.0017(7) 0.0068(7) 0.0016(7)
C3D 0.0319(10) 0.0242(10) 0.0194(10) 0.0028(8) 0.0109(8) -0.0018(8)
C4D 0.0251(9) 0.0258(10) 0.0207(10) 0.0011(8) 0.0088(7) 0.0016(8)
C5D 0.0254(9) 0.0227(10) 0.0229(10) 0.0043(8) 0.0100(7) 0.0020(8)
F1E 0.0664(9) 0.0284(7) 0.0397(8) 0.0123(6) 0.0333(7) 0.0085(6)
F2E 0.0352(6) 0.0266(7) 0.0485(8) 0.0015(6) 0.0157(6) 0.0084(5)
F3E 0.0430(7) 0.0233(6) 0.0404(8) -0.0033(5) 0.0053(6) -0.0087(5)
F4E 0.0366(6) 0.0450(7) 0.0219(6) -0.0111(5) 0.0066(5) -0.0040(5)
F5E 0.0404(7) 0.0498(8) 0.0411(8) -0.0212(6) 0.0211(6) 0.0024(6)
F6E 0.1052(12) 0.0437(8) 0.0269(8) -0.0041(6) 0.0401(8) -0.0193(8)
N1E 0.0294(8) 0.0193(8) 0.0179(8) 0.0011(6) 0.0093(6) 0.0008(6)
N2E 0.0346(9) 0.0196(9) 0.0187(9) -0.0026(7) 0.0118(7) 0.0006(7)
C1E 0.0215(9) 0.0218(10) 0.0175(9) -0.0010(7) 0.0075(7) 0.0007(7)
C2E 0.0255(9) 0.0224(10) 0.0161(9) -0.0014(7) 0.0096(7) -0.0004(7)
C3E 0.0322(10) 0.0221(10) 0.0199(10) 0.0004(8) 0.0123(8) -0.0035(8)
C4E 0.0275(10) 0.0243(10) 0.0221(10) 0.0000(8) 0.0103(8) 0.0010(8)
C5E 0.0371(11) 0.0300(11) 0.0204(10) -0.0042(8) 0.0136(8) -0.0044(9)
F1F 0.0863(10) 0.0344(8) 0.0377(8) -0.0134(6) 0.0309(7) -0.0230(7)
F2F 0.0357(7) 0.0576(9) 0.0327(7) -0.0138(6) 0.0138(5) 0.0093(6)
F3F 0.0394(7) 0.0554(8) 0.0184(6) -0.0051(6) 0.0024(5) 0.0093(6)
F4F 0.0586(8) 0.0588(9) 0.0413(8) 0.0200(7) 0.0339(7) 0.0073(7)
F5F 0.0501(8) 0.0622(10) 0.0389(8) 0.0307(7) 0.0121(6) 0.0115(7)
F6F 0.0913(11) 0.0347(8) 0.0492(9) 0.0113(7) 0.0244(8) -0.0192(7)
N1F 0.0278(8) 0.0195(8) 0.0176(8) 0.0003(6) 0.0102(6) 0.0007(6)
N2F 0.0313(8) 0.0203(8) 0.0184(9) -0.0004(7) 0.0111(7) 0.0005(7)
C1F 0.0217(9) 0.0229(10) 0.0186(9) 0.0017(7) 0.0087(7) 0.0016(7)
C2F 0.0273(10) 0.0226(10) 0.0232(10) 0.0040(8) 0.0115(8) 0.0023(8)
C3F 0.0313(10) 0.0216(10) 0.0236(11) 0.0016(8) 0.0106(8) 0.0010(8)
C4F 0.0324(10) 0.0278(11) 0.0193(10) 0.0004(8) 0.0101(8) -0.0005(8)
C5F 0.0424(12) 0.0290(12) 0.0299(12) 0.0077(9) 0.0159(9) 0.0002(9)

loop_
_atom_type_symbol
_atom_type_description
_atom_type_scat_dispersion_real
_atom_type_scat_dispersion_imag
_atom_type_scat_source
C C 0.0033 0.0016 'International Tables Vol C Tables 4.2.6.8 and 6.1.1.4'
H H 0.0000 0.0000 'International Tables Vol C Tables 4.2.6.8 and 6.1.1.4'
N N 0.0061 0.0033 'International Tables Vol C Tables 4.2.6.8 and 6.1.1.4'
F F 0.0171 0.0103 'International Tables Vol C Tables 4.2.6.8 and 6.1.1.4'

loop_
_geom_angle_atom_site_label_1
_geom_angle_atom_site_label_2
_geom_angle_atom_site_label_3
_geom_angle
C1A N1A N2A 104.87(15)
C3A N2A N1A 112.33(17)
N1A C1A C2A 111.45(16)
N1A C1A C4A 118.98(16)
C2A C1A C4A 129.55(17)
C3A C2A C1A 104.07(17)
C3A C2A C5A 126.68(18)
C1A C2A C5A 129.24(18)
N2A C3A C2A 107.28(17)
F2A C4A F1A 106.71(16)
F2A C4A F3A 106.75(16)
F1A C4A F3A 107.20(16)
F2A C4A C1A 113.01(15)
F1A C4A C1A 110.82(16)
F3A C4A C1A 112.00(16)
F6A C5A F5A 108.01(16)
F6A C5A F4A 105.84(17)
F5A C5A F4A 105.43(16)
F6A C5A C2A 111.20(17)
F5A C5A C2A 113.63(16)
F4A C5A C2A 112.26(16)
C1B N1B N2B 104.68(15)
C3B N2B N1B 112.56(16)
N1B C1B C2B 111.27(16)
N1B C1B C4B 119.09(17)
C2B C1B C4B 129.59(17)
C3B C2B C1B 104.22(17)
C3B C2B C5B 126.21(18)
C1B C2B C5B 129.55(17)
N2B C3B C2B 107.28(17)
F2B C4B F1B 106.76(16)
F2B C4B F3B 106.82(16)
F1B C4B F3B 106.57(16)
F2B C4B C1B 112.95(16)
F1B C4B C1B 111.21(16)
F3B C4B C1B 112.14(16)
F4B C5B F5B 106.05(15)
F4B C5B F6B 106.41(16)
F5B C5B F6B 107.00(16)
F4B C5B C2B 113.76(16)
F5B C5B C2B 112.32(16)
F6B C5B C2B 110.85(16)
C1C N1C N2C 104.86(15)
C3C N2C N1C 112.67(16)
N1C C1C C2C 110.61(16)
N1C C1C C4C 119.60(17)
C2C C1C C4C 129.78(17)
C3C C2C C1C 104.78(16)
C3C C2C C5C 125.86(18)
C1C C2C C5C 129.29(18)
N2C C3C C2C 107.08(17)
F3C C4C F2C 106.41(15)
F3C C4C F1C 106.90(16)
F2C C4C F1C 107.33(15)
F3C C4C C1C 112.60(15)
F2C C4C C1C 112.00(16)
F1C C4C C1C 111.26(16)
F4C C5C F5C 106.24(16)
F4C C5C F6C 106.34(16)
F5C C5C F6C 106.92(17)
F4C C5C C2C 112.53(17)
F5C C5C C2C 113.29(16)
F6C C5C C2C 111.09(17)
C1D N1D N2D 104.81(15)
C3D N2D N1D 112.60(16)
N1D C1D C2D 111.05(17)
N1D C1D C4D 120.08(17)
C2D C1D C4D 128.87(17)
C3D C2D C1D 104.74(16)
C3D C2D C5D 126.01(18)
C1D C2D C5D 129.23(18)
N2D C3D C2D 106.80(18)
F1D C4D F3D 107.64(15)
F1D C4D F2D 106.69(16)
F3D C4D F2D 106.06(15)
F1D C4D C1D 111.63(16)
F3D C4D C1D 111.77(16)
F2D C4D C1D 112.69(15)
F5D C5D F4D 105.81(15)
F5D C5D F6D 106.27(15)
F4D C5D F6D 106.82(14)
F5D C5D C2D 113.80(15)
F4D C5D C2D 112.39(16)
F6D C5D C2D 111.25(16)
C1E N1E N2E 104.40(15)
C3E N2E N1E 112.93(16)
N1E C1E C2E 111.03(16)
N1E C1E C4E 119.29(17)
C2E C1E C4E 129.66(17)
C3E C2E C1E 104.73(17)
C3E C2E C5E 126.84(18)
C1E C2E C5E 128.36(17)
N2E C3E C2E 106.91(17)
F3E C4E F2E 106.75(15)
F3E C4E F1E 107.41(16)
F2E C4E F1E 106.43(15)
F3E C4E C1E 112.21(16)
F2E C4E C1E 112.59(16)
F1E C4E C1E 111.10(16)
F4E C5E F5E 106.29(15)
F4E C5E F6E 106.59(16)
F5E C5E F6E 107.19(17)
F4E C5E C2E 112.80(16)
F5E C5E C2E 112.78(16)
F6E C5E C2E 110.80(16)
C1F N1F N2F 104.85(15)
C3F N2F N1F 112.23(17)
N1F C1F C2F 111.79(17)
N1F C1F C4F 119.21(17)
C2F C1F C4F 129.00(17)
C3F C2F C1F 103.81(17)
C3F C2F C5F 126.43(18)
C1F C2F C5F 129.72(19)
N2F C3F C2F 107.32(18)
F2F C4F F3F 106.26(16)
F2F C4F F1F 107.05(16)
F3F C4F F1F 106.48(16)
F2F C4F C1F 113.30(15)
F3F C4F C1F 112.18(16)
F1F C4F C1F 111.15(16)
F5F C5F F4F 106.13(18)
F5F C5F F6F 107.59(17)
F4F C5F F6F 105.56(18)
F5F C5F C2F 113.96(17)
F4F C5F C2F 112.25(17)
F6F C5F C2F 110.85(18)

loop_
_geom_bond_atom_site_label_1
_geom_bond_atom_site_label_2
_geom_bond_distance
F1A C4A 1.337(2)
F2A C4A 1.328(2)
F3A C4A 1.338(2)
F4A C5A 1.336(2)
F5A C5A 1.325(2)
F6A C5A 1.324(2)
N1A C1A 1.325(2)
N1A N2A 1.343(2)
N2A C3A 1.337(3)
C1A C2A 1.405(3)
C1A C4A 1.489(3)
C2A C3A 1.374(3)
C2A C5A 1.477(3)
F1B C4B 1.336(2)
F2B C4B 1.322(2)
F3B C4B 1.336(2)
F4B C5B 1.333(2)
F5B C5B 1.333(2)
F6B C5B 1.335(2)
N1B C1B 1.331(2)
N1B N2B 1.344(2)
N2B C3B 1.334(2)
C1B C2B 1.405(3)
C1B C4B 1.486(3)
C2B C3B 1.375(3)
C2B C5B 1.472(3)
F1C C4C 1.337(2)
F2C C4C 1.334(2)
F3C C4C 1.331(2)
F4C C5C 1.330(2)
F5C C5C 1.337(2)
F6C C5C 1.339(2)
N1C C1C 1.334(2)
N1C N2C 1.343(2)
N2C C3C 1.332(2)
C1C C2C 1.406(3)
C1C C4C 1.487(3)
C2C C3C 1.370(3)
C2C C5C 1.479(3)
F1D C4D 1.328(2)
F2D C4D 1.331(2)
F3D C4D 1.330(2)
F4D C5D 1.338(2)
F5D C5D 1.336(2)
F6D C5D 1.339(2)
N1D C1D 1.326(2)
N1D N2D 1.342(2)
N2D C3D 1.339(2)
C1D C2D 1.404(3)
C1D C4D 1.487(3)
C2D C3D 1.369(3)
C2D C5D 1.475(3)
F1E C4E 1.335(2)
F2E C4E 1.333(2)
F3E C4E 1.329(2)
F4E C5E 1.334(2)
F5E C5E 1.335(2)
F6E C5E 1.337(2)
N1E C1E 1.332(2)
N1E N2E 1.346(2)
N2E C3E 1.331(2)
C1E C2E 1.403(3)
C1E C4E 1.482(3)
C2E C3E 1.371(3)
C2E C5E 1.474(3)
F1F C4F 1.334(2)
F2F C4F 1.325(2)
F3F C4F 1.331(2)
F4F C5F 1.334(3)
F5F C5F 1.324(2)
F6F C5F 1.338(2)
N1F C1F 1.319(2)
N1F N2F 1.345(2)
N2F C3F 1.332(2)
C1F C2F 1.401(3)
C1F C4F 1.491(3)
C2F C3F 1.378(3)
C2F C5F 1.475(3)

loop_
_geom_hbond_atom_site_label_D
_geom_hbond_atom_site_label_H
_geom_hbond_atom_site_label_A
_geom_hbond_distance_DH
_geom_hbond_distance_HA
_geom_hbond_distance_DA
_geom_hbond_angle_DHA
_geom_hbond_site_symmetry_A
N2A H2NA N1E 0.91(2) 2.00(2) 2.901(2) 172(2) 3_655
N2B H2NB N1D 0.92(2) 1.96(3) 2.887(2) 177(2) 4
N2C H2NC N1A 0.93(2) 1.98(2) 2.913(2) 175(2) 2_545
N2D H2ND N1F 0.92(2) 2.01(2) 2.921(2) 173(2) 2_645
N2E H2NE N1C 0.81(2) 2.07(3) 2.877(2) 175(3) 4_655
N2F H2NF N1B 0.93(2) 1.98(2) 2.900(2) 172(2) 3_655

loop_
_geom_torsion_atom_site_label_1
_geom_torsion_atom_site_label_2
_geom_torsion_atom_site_label_3
_geom_torsion_atom_site_label_4
_geom_torsion
C1A N1A N2A C3A -0.1(2)
N2A N1A C1A C2A 0.20(19)
N2A N1A C1A C4A -178.65(15)
N1A C1A C2A C3A -0.2(2)
C4A C1A C2A C3A 178.47(18)
N1A C1A C2A C5A -179.26(18)
C4A C1A C2A C5A -0.6(3)
N1A N2A C3A C2A 0.0(2)
C1A C2A C3A N2A 0.1(2)
C5A C2A C3A N2A 179.22(18)
N1A C1A C4A F2A 104.53(19)
C2A C1A C4A F2A -74.1(2)
N1A C1A C4A F1A -15.2(2)
C2A C1A C4A F1A 166.20(18)
N1A C1A C4A F3A -134.85(17)
C2A C1A C4A F3A 46.5(3)
C3A C2A C5A F6A -21.3(3)
C1A C2A C5A F6A 157.52(18)
C3A C2A C5A F5A 100.8(2)
C1A C2A C5A F5A -80.4(3)
C3A C2A C5A F4A -139.68(19)
C1A C2A C5A F4A 39.2(3)
C1B N1B N2B C3B -0.46(19)
N2B N1B C1B C2B 0.51(19)
N2B N1B C1B C4B -177.21(15)
N1B C1B C2B C3B -0.4(2)
C4B C1B C2B C3B 177.03(18)
N1B C1B C2B C5B -178.39(17)
C4B C1B C2B C5B -1.0(3)
N1B N2B C3B C2B 0.2(2)
C1B C2B C3B N2B 0.1(2)
C5B C2B C3B N2B 178.18(17)
N1B C1B C4B F2B 102.3(2)
C2B C1B C4B F2B -74.9(2)
N1B C1B C4B F1B -17.7(2)
C2B C1B C4B F1B 165.08(17)
N1B C1B C4B F3B -136.90(17)
C2B C1B C4B F3B 45.9(3)
C3B C2B C5B F4B 116.8(2)
C1B C2B C5B F4B -65.6(3)
C3B C2B C5B F5B -122.7(2)
C1B C2B C5B F5B 54.9(3)
C3B C2B C5B F6B -3.0(3)
C1B C2B C5B F6B 174.57(18)
C1C N1C N2C C3C 0.3(2)
N2C N1C C1C C2C -0.2(2)
N2C N1C C1C C4C 178.56(15)
N1C C1C C2C C3C 0.1(2)
C4C C1C C2C C3C -178.57(18)
N1C C1C C2C C5C 177.30(18)
C4C C1C C2C C5C -1.3(3)
N1C N2C C3C C2C -0.3(2)
C1C C2C C3C N2C 0.1(2)
C5C C2C C3C N2C -177.22(18)
N1C C1C C4C F3C -108.07(19)
C2C C1C C4C F3C 70.5(2)
N1C C1C C4C F2C 132.04(17)
C2C C1C C4C F2C -49.4(3)
N1C C1C C4C F1C 11.9(2)
C2C C1C C4C F1C -169.56(17)
C3C C2C C5C F4C 129.5(2)
C1C C2C C5C F4C -47.2(3)
C3C C2C C5C F5C -109.9(2)
C1C C2C C5C F5C 73.4(3)
C3C C2C C5C F6C 10.4(3)
C1C C2C C5C F6C -166.26(18)
C1D N1D N2D C3D -0.1(2)
N2D N1D C1D C2D 0.1(2)
N2D N1D C1D C4D -179.75(15)
N1D C1D C2D C3D -0.1(2)
C4D C1D C2D C3D 179.73(18)
N1D C1D C2D C5D 178.23(17)
C4D C1D C2D C5D -1.9(3)
N1D N2D C3D C2D 0.0(2)
C1D C2D C3D N2D 0.1(2)
C5D C2D C3D N2D -178.36(17)
N1D C1D C4D F1D 11.8(2)
C2D C1D C4D F1D -168.08(17)
N1D C1D C4D F3D 132.40(18)
C2D C1D C4D F3D -47.4(2)
N1D C1D C4D F2D -108.26(19)
C2D C1D C4D F2D 71.9(2)
C3D C2D C5D F5D -108.0(2)
C1D C2D C5D F5D 74.0(2)
C3D C2D C5D F4D 131.79(19)
C1D C2D C5D F4D -46.3(3)
C3D C2D C5D F6D 12.1(3)
C1D C2D C5D F6D -166.00(17)
C1E N1E N2E C3E -0.3(2)
N2E N1E C1E C2E 0.35(19)
N2E N1E C1E C4E -178.12(15)
N1E C1E C2E C3E -0.3(2)
C4E C1E C2E C3E 178.00(18)
N1E C1E C2E C5E 176.94(17)
C4E C1E C2E C5E -4.8(3)
N1E N2E C3E C2E 0.1(2)
C1E C2E C3E N2E 0.1(2)
C5E C2E C3E N2E -177.19(17)
N1E C1E C4E F3E -136.45(17)
C2E C1E C4E F3E 45.4(3)
N1E C1E C4E F2E 103.1(2)
C2E C1E C4E F2E -75.1(2)
N1E C1E C4E F1E -16.2(2)
C2E C1E C4E F1E 165.67(17)
C3E C2E C5E F4E 108.1(2)
C1E C2E C5E F4E -68.5(2)
C3E C2E C5E F5E -131.5(2)
C1E C2E C5E F5E 51.9(3)
C3E C2E C5E F6E -11.3(3)
C1E C2E C5E F6E 172.06(18)
C1F N1F N2F C3F 0.2(2)
N2F N1F C1F C2F -0.25(19)
N2F N1F C1F C4F -179.56(15)
N1F C1F C2F C3F 0.2(2)
C4F C1F C2F C3F 179.43(18)
N1F C1F C2F C5F -177.63(18)
C4F C1F C2F C5F 1.6(3)
N1F N2F C3F C2F -0.1(2)
C1F C2F C3F N2F -0.1(2)
C5F C2F C3F N2F 177.85(18)
N1F C1F C4F F2F 102.5(2)
C2F C1F C4F F2F -76.7(2)
N1F C1F C4F F3F -137.21(17)
C2F C1F C4F F3F 43.6(3)
N1F C1F C4F F1F -18.1(2)
C2F C1F C4F F1F 162.71(18)
C3F C2F C5F F5F 104.5(2)
C1F C2F C5F F5F -78.1(3)
C3F C2F C5F F4F -134.8(2)
C1F C2F C5F F4F 42.6(3)
C3F C2F C5F F6F -17.0(3)
C1F C2F C5F F6F 160.37(19)
